data_7125043
loop_
_publ_author_name
'Wang, Zhen-Hua'
'Wu, Zhi-Jun'
'Yue, Deng-Feng'
'Hu, Wen-Fei'
'Zhang, Xiao-Mei'
'Xu, Xiao-Ying'
'Yuan, Wei-Cheng'

_publ_section_title
;
 Organocatalytic asymmetric [3+2] cycloaddition of
 N-2,2,2-trifluoroethylisatin ketimines with
 3-alkenyl-5-arylfuran-2(3H)-ones.
;
_journal_issue 78
_journal_name_full 'Chemical communications (Cambridge, England)'
_journal_page_first 11708
_journal_page_last 11711
_journal_paper_doi 10.1039/c6cc06367e
_journal_volume 52
_journal_year 2016
_chemical_absolute_configuration ad
_chemical_formula_moiety 'C28 H20 Br F3 N2 O3, C H Cl3'
_chemical_formula_sum 'C29 H21 Br Cl3 F3 N2 O3'
_chemical_formula_weight 688.74
_space_group_crystal_system orthorhombic
_space_group_IT_number 19
_space_group_name_Hall 'P 2ac 2ab'
_space_group_name_H-M_alt 'P 21 21 21'
_atom_sites_solution_hydrogens geom
_atom_sites_solution_primary direct
_atom_sites_solution_secondary difmap
_audit_creation_method SHELXL-2014/7
_audit_update_record
;
2016-04-17 deposited with the CCDC.
2016-09-02 downloaded from the CCDC.
;
_cell_angle_alpha 90
_cell_angle_beta 90
_cell_angle_gamma 90
_cell_formula_units_Z 4
_cell_length_a 12.0262(12)
_cell_length_b 13.8263(14)
_cell_length_c 17.0090(17)
_cell_measurement_reflns_used 9893
_cell_measurement_temperature 100(2)
_cell_measurement_theta_max 30.15
_cell_measurement_theta_min 2.24
_cell_volume 2828.2(5)
_computing_cell_refinement 'Bruker SAINT'
_computing_data_collection 'Bruker APEX2'
_computing_data_reduction 'Bruker SAINT'
_computing_molecular_graphics 'Bruker SHELXTL'
_computing_publication_material 'Bruker SHELXTL'
_computing_structure_refinement 'SHELXL-2014 (Sheldrick 2014)'
_computing_structure_solution 'SHELXS-97 (Sheldrick 2008)'
_diffrn_ambient_temperature 100(2)
_diffrn_measured_fraction_theta_full 1.000
_diffrn_measured_fraction_theta_max 0.952
_diffrn_measurement_device_type 'Bruker APEX-II CCD'
_diffrn_measurement_method '\f and \w scans'
_diffrn_radiation_type MoK\a
_diffrn_radiation_wavelength 0.71073
_diffrn_reflns_av_R_equivalents 0.0349
_diffrn_reflns_av_unetI/netI 0.0537
_diffrn_reflns_Laue_measured_fraction_full 1.000
_diffrn_reflns_Laue_measured_fraction_max 0.952
_diffrn_reflns_limit_h_max 17
_diffrn_reflns_limit_h_min -17
_diffrn_reflns_limit_k_max 18
_diffrn_reflns_limit_k_min -19
_diffrn_reflns_limit_l_max 24
_diffrn_reflns_limit_l_min -24
_diffrn_reflns_number 31413
_diffrn_reflns_point_group_measured_fraction_full 0.994
_diffrn_reflns_point_group_measured_fraction_max 0.920
_diffrn_reflns_theta_full 25.242
_diffrn_reflns_theta_max 31.013
_diffrn_reflns_theta_min 1.898
_diffrn_source 'fine-focus sealed tube'
_exptl_absorpt_coefficient_mu 1.792
_exptl_absorpt_correction_type multi-scan
_exptl_absorpt_process_details sadabs
_exptl_crystal_colour colourless
_exptl_crystal_density_diffrn 1.618
_exptl_crystal_description prism
_exptl_crystal_F_000 1384
_exptl_crystal_size_max 0.620
_exptl_crystal_size_mid 0.290
_exptl_crystal_size_min 0.290
_exptl_transmission_factor_max 0.7462
_exptl_transmission_factor_min 0.5384
_refine_diff_density_max 0.734
_refine_diff_density_min -0.601
_refine_diff_density_rms 0.070
_refine_ls_abs_structure_details
;
 Flack x determined using 2641 quotients [(I+)-(I-)]/[(I+)+(I-)]
 (Parsons, Flack and Wagner, Acta Cryst. B69 (2013) 249-259).
;
_refine_ls_abs_structure_Flack 0.021(3)
_refine_ls_extinction_method none
_refine_ls_goodness_of_fit_ref 1.065
_refine_ls_hydrogen_treatment constr
_refine_ls_matrix_type full
_refine_ls_number_parameters 381
_refine_ls_number_reflns 8298
_refine_ls_number_restraints 0
_refine_ls_restrained_S_all 1.065
_refine_ls_R_factor_all 0.0478
_refine_ls_R_factor_gt 0.0359
_refine_ls_shift/su_max 0.001
_refine_ls_shift/su_mean 0.000
_refine_ls_structure_factor_coef Fsqd
_refine_ls_weighting_details 'w=1/[\s^2^(Fo^2^)+(0.0423P)^2^+0.0585P] where P=(Fo^2^+2Fc^2^)/3'
_refine_ls_weighting_scheme calc
_refine_ls_wR_factor_gt 0.0866
_refine_ls_wR_factor_ref 0.0902
_reflns_Friedel_coverage 0.745
_reflns_Friedel_fraction_full 0.986
_reflns_Friedel_fraction_max 0.880
_reflns_number_gt 6990
_reflns_number_total 8298
_reflns_threshold_expression 'I > 2\s(I)'
_cod_data_source_file c6cc06367e2.cif
_cod_data_source_block mo_wlx_wzh1_0m
_cod_database_code 7125043
_shelx_shelxl_version_number 2014/7
_shelx_space_group_comment
;
The symmetry employed for this shelxl refinement is uniquely defined
by the following loop, which should always be used as a source of
symmetry information in preference to the above space-group names.
They are only intended as comments.
;
_shelx_estimated_absorpt_t_min 0.403
_shelx_estimated_absorpt_t_max 0.625

loop_
_space_group_symop_operation_xyz
'x, y, z'
'x+1/2, -y+1/2, -z'
'-x, y+1/2, -z+1/2'
'-x+1/2, -y, z+1/2'

loop_
_atom_site_label
_atom_site_type_symbol
_atom_site_fract_x
_atom_site_fract_y
_atom_site_fract_z
_atom_site_U_iso_or_equiv
_atom_site_adp_type
_atom_site_occupancy
_atom_site_site_symmetry_order
_atom_site_calc_flag
_atom_site_refinement_flags_posn
_atom_site_refinement_flags_adp
_atom_site_refinement_flags_occupancy
_atom_site_disorder_assembly
_atom_site_disorder_group
C21A C 0.7720(3) 0.8596(2) 0.79592(17) 0.0322(7) Uani 0.8102(11) 1 d . . P A 1
Br1A Br 0.89161(3) 0.91849(3) 0.84703(2) 0.03215(12) Uani 0.8102(11) 1 d . . P A 1
C2A C 0.5862(3) 0.8066(2) 0.79893(18) 0.0361(8) Uani 0.8102(11) 1 d . . P A 1
H2A H 0.5185 0.7963 0.8265 0.043 Uiso 0.8102(11) 1 calc R U P A 1
C21B C 0.5862(3) 0.8066(2) 0.79893(18) 0.0361(8) Uani 0.1898(11) 1 d . . P A 2
Br1B Br 0.47750(17) 0.79953(14) 0.85679(10) 0.0361(6) Uani 0.1898(11) 1 d . . P A 2
C2B C 0.7720(3) 0.8596(2) 0.79592(17) 0.0322(7) Uani 0.1898(11) 1 d . . P A 2
H2B H 0.8340 0.8877 0.8220 0.039 Uiso 0.1898(11) 1 calc R U P A 2
Cl1 Cl 0.32895(9) 0.90281(7) 0.70542(6) 0.0461(2) Uani 1 1 d . . . . .
Cl2 Cl 0.10106(9) 0.96615(7) 0.69871(6) 0.0475(2) Uani 1 1 d . . . . .
Cl3 Cl 0.27352(13) 1.08559(8) 0.63268(6) 0.0656(3) Uani 1 1 d . . . . .
F2 F 0.84244(16) 0.53024(13) 0.57269(11) 0.0316(4) Uani 1 1 d . . . . .
F3 F 0.66823(16) 0.55858(12) 0.55626(10) 0.0281(4) Uani 1 1 d . . . . .
F1 F 0.74394(16) 0.58436(13) 0.66939(9) 0.0303(4) Uani 1 1 d . . . . .
O1 O 0.64720(17) 1.01022(13) 0.53776(11) 0.0211(4) Uani 1 1 d . . . . .
O2 O 0.51824(18) 0.89525(15) 0.52385(13) 0.0268(5) Uani 1 1 d . . . . .
O3 O 0.55771(17) 0.71243(15) 0.43520(11) 0.0227(4) Uani 1 1 d . . . . .
N1 N 0.6369(2) 0.80580(17) 0.33761(13) 0.0205(5) Uani 1 1 d . . . . .
C24 C 0.5526(3) 0.7950(3) 0.27692(17) 0.0309(7) Uani 1 1 d . . . . .
H24A H 0.4935 0.7522 0.2960 0.046 Uiso 1 1 calc R U . . .
H24B H 0.5864 0.7669 0.2297 0.046 Uiso 1 1 calc R U . . .
H24C H 0.5211 0.8584 0.2642 0.046 Uiso 1 1 calc R U . . .
C1 C 0.6757(3) 0.8441(2) 0.83804(17) 0.0379(9) Uani 1 1 d . . . . .
H1 H 0.6716 0.8590 0.8925 0.045 Uiso 1 1 calc R U . A 1
C3 C 0.5924(3) 0.7833(2) 0.71916(16) 0.0263(6) Uani 1 1 d . . . . .
H9 H 0.5288 0.7584 0.6930 0.032 Uiso 1 1 calc R U . A 1
C4 C 0.6910(3) 0.79628(19) 0.67762(15) 0.0212(6) Uani 1 1 d . . . . .
C5 C 0.6962(2) 0.76694(19) 0.59168(14) 0.0167(5) Uani 1 1 d . . . . .
H11 H 0.6233 0.7364 0.5780 0.020 Uiso 1 1 calc R U . . .
C6 C 0.7167(2) 0.85004(18) 0.53226(14) 0.0162(5) Uani 1 1 d . . . . .
C7 C 0.8063(2) 0.92188(19) 0.55053(14) 0.0176(5) Uani 1 1 d . . . . .
H8 H 0.8817 0.9066 0.5616 0.021 Uiso 1 1 calc R U . . .
C8 C 0.7631(2) 1.01052(19) 0.54872(14) 0.0186(5) Uani 1 1 d . . . . .
C9 C 0.8122(3) 1.10730(18) 0.55241(15) 0.0226(6) Uani 1 1 d . . . . .
C10 C 0.9272(3) 1.1182(2) 0.55222(18) 0.0295(7) Uani 1 1 d . . . . .
H7 H 0.9742 1.0629 0.5526 0.035 Uiso 1 1 calc R U . . .
C11 C 0.9728(3) 1.2107(2) 0.5514(2) 0.0416(9) Uani 1 1 d . . . . .
H6 H 1.0512 1.2187 0.5528 0.050 Uiso 1 1 calc R U . . .
C12 C 0.9043(4) 1.2912(2) 0.5486(3) 0.0488(10) Uani 1 1 d . . . . .
H12 H 0.9360 1.3540 0.5456 0.059 Uiso 1 1 calc R U . . .
C13 C 0.8833(3) 0.9346(2) 0.25623(16) 0.0268(6) Uani 1 1 d . . . . .
H3 H 0.9105 0.9654 0.2102 0.032 Uiso 1 1 calc R U . . .
C14 C 0.9507(3) 0.9286(2) 0.32194(17) 0.0247(6) Uani 1 1 d . . . . .
H16 H 1.0235 0.9552 0.3206 0.030 Uiso 1 1 calc R U . . .
C15 C 0.9122(2) 0.8836(2) 0.39056(16) 0.0211(6) Uani 1 1 d . . . . .
H15 H 0.9585 0.8795 0.4357 0.025 Uiso 1 1 calc R U . . .
C16 C 0.8060(2) 0.84522(18) 0.39172(14) 0.0171(5) Uani 1 1 d . . . . .
C17 C 0.7424(2) 0.79105(18) 0.45473(14) 0.0166(5) Uani 1 1 d . . . . .
C18 C 0.6139(2) 0.91596(19) 0.52948(13) 0.0187(5) Uani 1 1 d . . . . .
C19 C 0.7902(4) 1.2807(2) 0.5503(2) 0.0423(9) Uani 1 1 d . . . . .
H5 H 0.7435 1.3362 0.5500 0.051 Uiso 1 1 calc R U . . .
C20 C 0.7440(3) 1.1889(2) 0.55231(19) 0.0313(7) Uani 1 1 d . . . . .
H4 H 0.6655 1.1815 0.5537 0.038 Uiso 1 1 calc R U . . .
C22 C 0.7822(3) 0.8357(2) 0.71670(16) 0.0249(6) Uani 1 1 d . . . . .
H10 H 0.8504 0.8460 0.6897 0.030 Uiso 1 1 calc R U . A 1
C23 C 0.7890(2) 0.69513(18) 0.56838(14) 0.0172(5) Uani 1 1 d . . . . .
H13 H 0.8607 0.7147 0.5936 0.021 Uiso 1 1 calc R U . . .
N2 N 0.79811(19) 0.70373(15) 0.48307(12) 0.0170(4) Uani 1 1 d . . . . .
H2 H 0.8326 0.6619 0.4527 0.020 Uiso 1 1 calc R U . . .
C25 C 0.7603(2) 0.5919(2) 0.59135(15) 0.0206(5) Uani 1 1 d . . . . .
C26 C 0.6320(2) 0.76353(19) 0.41035(15) 0.0186(5) Uani 1 1 d . . . . .
C27 C 0.7403(2) 0.85177(19) 0.32485(15) 0.0197(6) Uani 1 1 d . . . . .
C28 C 0.7761(3) 0.8960(2) 0.25647(16) 0.0257(6) Uani 1 1 d . . . . .
H14 H 0.7295 0.9001 0.2115 0.031 Uiso 1 1 calc R U . . .
C29 C 0.2303(3) 0.9671(2) 0.64960(19) 0.0363(8) Uani 1 1 d . . . . .
H17 H 0.2212 0.9339 0.5977 0.044 Uiso 1 1 calc R U . . .

loop_
_atom_site_aniso_label
_atom_site_aniso_U_11
_atom_site_aniso_U_22
_atom_site_aniso_U_33
_atom_site_aniso_U_23
_atom_site_aniso_U_13
_atom_site_aniso_U_12
C21A 0.059(2) 0.0219(15) 0.0161(12) -0.0031(11) -0.0082(14) 0.0037(15)
Br1A 0.0419(2) 0.0354(2) 0.01911(16) -0.01055(15) -0.01439(15) 0.01426(18)
C2A 0.064(2) 0.0272(16) 0.0167(13) 0.0003(11) 0.0096(15) 0.0123(16)
C21B 0.064(2) 0.0272(16) 0.0167(13) 0.0003(11) 0.0096(15) 0.0123(16)
Br1B 0.0526(12) 0.0352(10) 0.0204(8) -0.0011(7) 0.0153(7) -0.0005(8)
C2B 0.059(2) 0.0219(15) 0.0161(12) -0.0031(11) -0.0082(14) 0.0037(15)
Cl1 0.0620(6) 0.0368(5) 0.0395(4) -0.0156(4) -0.0154(4) 0.0170(4)
Cl2 0.0513(5) 0.0417(5) 0.0494(5) -0.0205(4) -0.0060(4) 0.0007(4)
Cl3 0.1228(11) 0.0286(5) 0.0453(5) 0.0030(4) 0.0102(6) -0.0165(6)
F2 0.0393(11) 0.0158(8) 0.0397(10) 0.0070(7) 0.0134(8) 0.0095(8)
F3 0.0361(10) 0.0175(8) 0.0308(9) -0.0003(7) 0.0022(8) -0.0058(7)
F1 0.0493(11) 0.0229(8) 0.0188(7) 0.0089(7) 0.0057(7) 0.0058(8)
O1 0.0295(11) 0.0147(9) 0.0192(9) 0.0003(7) 0.0011(8) 0.0057(8)
O2 0.0245(11) 0.0291(12) 0.0269(10) -0.0005(9) 0.0001(9) 0.0047(9)
O3 0.0256(10) 0.0216(10) 0.0208(10) -0.0011(8) -0.0008(8) -0.0015(9)
N1 0.0260(12) 0.0219(12) 0.0134(10) -0.0016(8) -0.0047(9) 0.0014(9)
C24 0.0345(17) 0.0422(18) 0.0161(13) -0.0006(12) -0.0119(12) 0.0013(15)
C1 0.074(3) 0.0272(16) 0.0124(13) -0.0023(12) -0.0007(15) 0.0130(17)
C3 0.0452(19) 0.0167(13) 0.0170(12) -0.0002(10) 0.0036(12) 0.0075(13)
C4 0.0385(16) 0.0121(12) 0.0129(11) 0.0007(9) -0.0023(11) 0.0058(11)
C5 0.0272(14) 0.0127(11) 0.0102(10) -0.0001(9) -0.0025(10) 0.0012(10)
C6 0.0238(14) 0.0140(12) 0.0106(10) -0.0008(9) -0.0021(9) 0.0036(10)
C7 0.0266(13) 0.0147(12) 0.0116(10) -0.0004(9) -0.0038(9) 0.0018(11)
C8 0.0318(15) 0.0148(12) 0.0091(10) 0.0011(9) -0.0010(10) 0.0027(11)
C9 0.0446(18) 0.0115(12) 0.0117(11) 0.0004(9) -0.0009(12) 0.0005(11)
C10 0.046(2) 0.0177(14) 0.0243(14) 0.0009(11) -0.0020(13) -0.0030(13)
C11 0.055(2) 0.0243(17) 0.045(2) 0.0032(15) -0.0070(18) -0.0120(16)
C12 0.073(3) 0.0149(15) 0.059(2) 0.0053(15) -0.011(2) -0.0080(17)
C13 0.0435(18) 0.0200(14) 0.0167(11) 0.0066(10) 0.0042(12) 0.0025(13)
C14 0.0319(16) 0.0181(14) 0.0240(13) 0.0033(11) 0.0036(11) -0.0025(12)
C15 0.0315(16) 0.0163(13) 0.0155(12) 0.0008(9) 0.0003(11) 0.0013(11)
C16 0.0298(15) 0.0110(12) 0.0106(11) -0.0002(9) 0.0000(10) 0.0034(11)
C17 0.0253(13) 0.0141(11) 0.0105(10) -0.0008(9) -0.0025(10) 0.0019(10)
C18 0.0317(15) 0.0142(11) 0.0102(9) 0.0010(9) 0.0005(10) 0.0049(12)
C19 0.063(3) 0.0151(14) 0.049(2) 0.0052(14) -0.0113(19) 0.0042(15)
C20 0.050(2) 0.0167(14) 0.0275(15) 0.0028(11) -0.0019(15) 0.0061(13)
C22 0.0435(18) 0.0166(12) 0.0145(12) -0.0002(10) -0.0045(12) 0.0041(12)
C23 0.0262(14) 0.0132(11) 0.0121(11) 0.0000(9) -0.0004(10) 0.0028(11)
N2 0.0282(12) 0.0118(10) 0.0111(9) -0.0007(8) 0.0023(9) 0.0057(9)
C25 0.0292(14) 0.0146(12) 0.0180(11) 0.0017(10) 0.0032(10) 0.0039(12)
C26 0.0280(15) 0.0150(12) 0.0128(11) -0.0036(9) -0.0025(10) 0.0064(11)
C27 0.0301(15) 0.0147(12) 0.0143(11) -0.0028(9) -0.0001(10) 0.0041(11)
C28 0.0400(17) 0.0227(15) 0.0142(11) 0.0032(10) -0.0036(11) 0.0043(13)
C29 0.065(2) 0.0221(15) 0.0216(13) -0.0049(12) -0.0061(15) 0.0016(15)

loop_
_atom_type_symbol
_atom_type_description
_atom_type_scat_dispersion_real
_atom_type_scat_dispersion_imag
_atom_type_scat_source
C C 0.0033 0.0016 'International Tables Vol C Tables 4.2.6.8 and 6.1.1.4'
H H 0.0000 0.0000 'International Tables Vol C Tables 4.2.6.8 and 6.1.1.4'
N N 0.0061 0.0033 'International Tables Vol C Tables 4.2.6.8 and 6.1.1.4'
O O 0.0106 0.0060 'International Tables Vol C Tables 4.2.6.8 and 6.1.1.4'
F F 0.0171 0.0103 'International Tables Vol C Tables 4.2.6.8 and 6.1.1.4'
Cl Cl 0.1484 0.1585 'International Tables Vol C Tables 4.2.6.8 and 6.1.1.4'
Br Br -0.2901 2.4595 'International Tables Vol C Tables 4.2.6.8 and 6.1.1.4'

loop_
_geom_angle_atom_site_label_1
_geom_angle_atom_site_label_2
_geom_angle_atom_site_label_3
_geom_angle
C1 C21A C22 122.7(3)
C1 C21A Br1A 118.2(2)
C22 C21A Br1A 119.1(3)
C1 C2A C3 121.2(3)
C1 C2A H2A 119.4
C3 C2A H2A 119.4
C1 C21B C3 121.2(3)
C1 C21B Br1B 111.0(2)
C3 C21B Br1B 127.8(3)
C1 C2B C22 122.7(3)
C1 C2B H2B 118.7
C22 C2B H2B 118.7
C18 O1 C8 107.8(2)
C26 N1 C27 111.6(2)
C26 N1 C24 124.5(3)
C27 N1 C24 123.4(2)
N1 C24 H24A 109.5
N1 C24 H24B 109.5
H24A C24 H24B 109.5
N1 C24 H24C 109.5
H24A C24 H24C 109.5
H24B C24 H24C 109.5
C21B C1 C2B 117.9(3)
C2A C1 C21A 117.9(3)
C2A C1 H1 121.1
C21A C1 H1 121.1
C4 C3 C2A 120.6(3)
C4 C3 C21B 120.6(3)
C4 C3 H9 119.7
C2A C3 H9 119.7
C3 C4 C22 118.6(3)
C3 C4 C5 119.3(3)
C22 C4 C5 122.1(3)
C4 C5 C23 116.6(2)
C4 C5 C6 115.9(2)
C23 C5 C6 101.2(2)
C4 C5 H11 107.5
C23 C5 H11 107.5
C6 C5 H11 107.5
C7 C6 C18 101.0(2)
C7 C6 C5 118.1(2)
C18 C6 C5 109.4(2)
C7 C6 C17 112.0(2)
C18 C6 C17 115.9(2)
C5 C6 C17 101.11(19)
C8 C7 C6 109.0(2)
C8 C7 H8 125.5
C6 C7 H8 125.5
C7 C8 O1 112.7(2)
C7 C8 C9 133.2(3)
O1 C8 C9 114.1(2)
C10 C9 C20 119.8(3)
C10 C9 C8 119.9(3)
C20 C9 C8 120.2(3)
C11 C10 C9 119.4(3)
C11 C10 H7 120.3
C9 C10 H7 120.3
C12 C11 C10 120.3(4)
C12 C11 H6 119.9
C10 C11 H6 119.9
C19 C12 C11 120.4(3)
C19 C12 H12 119.8
C11 C12 H12 119.8
C14 C13 C28 121.1(3)
C14 C13 H3 119.4
C28 C13 H3 119.4
C13 C14 C15 120.4(3)
C13 C14 H16 119.8
C15 C14 H16 119.8
C16 C15 C14 119.1(3)
C16 C15 H15 120.4
C14 C15 H15 120.4
C15 C16 C27 119.3(2)
C15 C16 C17 131.8(2)
C27 C16 C17 108.9(2)
N2 C17 C16 114.2(2)
N2 C17 C26 110.2(2)
C16 C17 C26 101.9(2)
N2 C17 C6 103.90(19)
C16 C17 C6 115.7(2)
C26 C17 C6 111.1(2)
O2 C18 O1 121.3(2)
O2 C18 C6 129.6(3)
O1 C18 C6 109.0(2)
C12 C19 C20 119.6(3)
C12 C19 H5 120.2
C20 C19 H5 120.2
C19 C20 C9 120.4(3)
C19 C20 H4 119.8
C9 C20 H4 119.8
C2B C22 C4 119.0(3)
C21A C22 C4 119.0(3)
C21A C22 H10 120.5
C4 C22 H10 120.5
N2 C23 C25 110.4(2)
N2 C23 C5 104.9(2)
C25 C23 C5 112.0(2)
N2 C23 H13 109.8
C25 C23 H13 109.8
C5 C23 H13 109.8
C23 N2 C17 111.1(2)
C23 N2 H2 124.4
C17 N2 H2 124.4
F3 C25 F2 106.5(2)
F3 C25 F1 107.0(2)
F2 C25 F1 107.0(2)
F3 C25 C23 113.3(2)
F2 C25 C23 111.7(2)
F1 C25 C23 111.1(2)
O3 C26 N1 126.4(3)
O3 C26 C17 126.4(2)
N1 C26 C17 107.1(2)
C28 C27 C16 122.8(3)
C28 C27 N1 127.0(3)
C16 C27 N1 110.2(2)
C27 C28 C13 117.3(3)
C27 C28 H14 121.4
C13 C28 H14 121.4
Cl3 C29 Cl1 111.3(2)
Cl3 C29 Cl2 110.35(19)
Cl1 C29 Cl2 109.55(19)
Cl3 C29 H17 108.5
Cl1 C29 H17 108.5
Cl2 C29 H17 108.5

loop_
_geom_bond_atom_site_label_1
_geom_bond_atom_site_label_2
_geom_bond_distance
C21A C1 1.379(5)
C21A C22 1.393(4)
C21A Br1A 1.867(3)
C2A C1 1.367(5)
C2A C3 1.397(4)
C2A H2A 0.9500
C21B C1 1.367(5)
C21B C3 1.397(4)
C21B Br1B 1.639(4)
C2B C1 1.379(5)
C2B C22 1.393(4)
C2B H2B 0.9500
Cl1 C29 1.760(4)
Cl2 C29 1.765(4)
Cl3 C29 1.743(3)
F2 C25 1.343(3)
F3 C25 1.340(3)
F1 C25 1.346(3)
O1 C18 1.371(3)
O1 C8 1.407(4)
O2 C18 1.189(4)
O3 C26 1.215(4)
N1 C26 1.370(3)
N1 C27 1.413(4)
N1 C24 1.455(4)
C24 H24A 0.9800
C24 H24B 0.9800
C24 H24C 0.9800
C1 H1 0.9500
C3 C4 1.391(4)
C3 H9 0.9500
C4 C22 1.394(4)
C4 C5 1.518(4)
C5 C23 1.545(4)
C5 C6 1.550(3)
C5 H11 1.0000
C6 C7 1.498(4)
C6 C18 1.537(4)
C6 C17 1.581(3)
C7 C8 1.331(4)
C7 H8 0.9500
C8 C9 1.464(4)
C9 C10 1.391(5)
C9 C20 1.395(4)
C10 C11 1.391(4)
C10 H7 0.9500
C11 C12 1.386(6)
C11 H6 0.9500
C12 C19 1.380(6)
C12 H12 0.9500
C13 C14 1.383(4)
C13 C28 1.396(5)
C13 H3 0.9500
C14 C15 1.401(4)
C14 H16 0.9500
C15 C16 1.383(4)
C15 H15 0.9500
C16 C27 1.388(4)
C16 C17 1.515(4)
C17 N2 1.463(3)
C17 C26 1.573(4)
C19 C20 1.386(5)
C19 H5 0.9500
C20 H4 0.9500
C22 H10 0.9500
C23 N2 1.460(3)
C23 C25 1.519(4)
C23 H13 1.0000
N2 H2 0.8800
C27 C28 1.383(4)
C28 H14 0.9500
C29 H17 1.0000

loop_
_geom_hbond_atom_site_label_D
_geom_hbond_atom_site_label_H
_geom_hbond_atom_site_label_A
_geom_hbond_distance_DH
_geom_hbond_distance_HA
_geom_hbond_distance_DA
_geom_hbond_angle_DHA
_geom_hbond_site_symmetry_A
C29 H17 N2 1.00 2.52 3.367(4) 141.8 2_466
N2 H2 O2 0.88 2.40 2.982(3) 123.9 2_566
N2 H2 Cl1 0.88 2.83 3.548(2) 139.2 2_566
C23 H13 O3 1.00 2.62 3.476(4) 143.4 2_566
C5 H11 O3 1.00 2.58 3.229(3) 122.8 .
C5 H11 O3 1.00 2.58 3.229(3) 122.8 .
C23 H13 O3 1.00 2.62 3.476(4) 143.4 2_566
N2 H2 Cl1 0.88 2.83 3.548(2) 139.2 2_566
N2 H2 O2 0.88 2.40 2.982(3) 123.9 2_566
C29 H17 N2 1.00 2.52 3.367(4) 141.8 2_466

loop_
_geom_torsion_atom_site_label_1
_geom_torsion_atom_site_label_2
_geom_torsion_atom_site_label_3
_geom_torsion_atom_site_label_4
_geom_torsion
C3 C21B C1 C2B 1.0(5)
Br1B C21B C1 C2B -176.5(3)
C3 C2A C1 C21A 1.0(5)
C22 C2B C1 C21B -2.2(5)
C22 C21A C1 C2A -2.2(5)
Br1A C21A C1 C2A 175.9(2)
C1 C2A C3 C4 1.0(5)
C1 C21B C3 C4 1.0(5)
Br1B C21B C3 C4 178.0(3)
C2A C3 C4 C22 -1.9(4)
C21B C3 C4 C22 -1.9(4)
C2A C3 C4 C5 177.9(3)
C21B C3 C4 C5 177.9(3)
C3 C4 C5 C23 -124.6(3)
C22 C4 C5 C23 55.1(3)
C3 C4 C5 C6 116.4(3)
C22 C4 C5 C6 -63.9(3)
C4 C5 C6 C7 45.9(3)
C23 C5 C6 C7 -81.3(3)
C4 C5 C6 C18 -68.8(3)
C23 C5 C6 C18 164.0(2)
C4 C5 C6 C17 168.4(2)
C23 C5 C6 C17 41.3(2)
C18 C6 C7 C8 -6.2(3)
C5 C6 C7 C8 -125.3(2)
C17 C6 C7 C8 117.9(2)
C6 C7 C8 O1 5.4(3)
C6 C7 C8 C9 -171.5(3)
C18 O1 C8 C7 -2.0(3)
C18 O1 C8 C9 175.5(2)
C7 C8 C9 C10 5.7(5)
O1 C8 C9 C10 -171.2(2)
C7 C8 C9 C20 -177.4(3)
O1 C8 C9 C20 5.7(4)
C20 C9 C10 C11 -0.4(5)
C8 C9 C10 C11 176.5(3)
C9 C10 C11 C12 -1.8(5)
C10 C11 C12 C19 3.0(6)
C28 C13 C14 C15 -0.1(5)
C13 C14 C15 C16 0.0(4)
C14 C15 C16 C27 0.3(4)
C14 C15 C16 C17 178.3(3)
C15 C16 C17 N2 -56.6(4)
C27 C16 C17 N2 121.6(2)
C15 C16 C17 C26 -175.3(3)
C27 C16 C17 C26 2.8(3)
C15 C16 C17 C6 64.0(4)
C27 C16 C17 C6 -117.9(2)
C7 C6 C17 N2 93.8(2)
C18 C6 C17 N2 -151.0(2)
C5 C6 C17 N2 -32.9(3)
C7 C6 C17 C16 -32.2(3)
C18 C6 C17 C16 83.1(3)
C5 C6 C17 C16 -158.8(2)
C7 C6 C17 C26 -147.7(2)
C18 C6 C17 C26 -32.5(3)
C5 C6 C17 C26 85.6(2)
C8 O1 C18 O2 175.7(2)
C8 O1 C18 C6 -2.2(3)
C7 C6 C18 O2 -172.7(3)
C5 C6 C18 O2 -47.4(3)
C17 C6 C18 O2 66.0(4)
C7 C6 C18 O1 5.0(2)
C5 C6 C18 O1 130.2(2)
C17 C6 C18 O1 -116.3(2)
C11 C12 C19 C20 -1.9(6)
C12 C19 C20 C9 -0.3(6)
C10 C9 C20 C19 1.4(5)
C8 C9 C20 C19 -175.5(3)
C1 C2B C22 C4 1.4(5)
C1 C21A C22 C4 1.4(5)
Br1A C21A C22 C4 -176.7(2)
C3 C4 C22 C2B 0.7(4)
C5 C4 C22 C2B -179.0(3)
C3 C4 C22 C21A 0.7(4)
C5 C4 C22 C21A -179.0(3)
C4 C5 C23 N2 -162.3(2)
C6 C5 C23 N2 -35.7(3)
C4 C5 C23 C25 77.9(3)
C6 C5 C23 C25 -155.4(2)
C25 C23 N2 C17 136.2(2)
C5 C23 N2 C17 15.4(3)
C16 C17 N2 C23 138.1(2)
C26 C17 N2 C23 -107.9(2)
C6 C17 N2 C23 11.2(3)
N2 C23 C25 F3 -55.2(3)
C5 C23 C25 F3 61.2(3)
N2 C23 C25 F2 65.0(3)
C5 C23 C25 F2 -178.5(2)
N2 C23 C25 F1 -175.7(2)
C5 C23 C25 F1 -59.2(3)
C27 N1 C26 O3 -173.6(3)
C24 N1 C26 O3 -0.8(4)
C27 N1 C26 C17 4.8(3)
C24 N1 C26 C17 177.6(3)
N2 C17 C26 O3 52.2(3)
C16 C17 C26 O3 173.8(3)
C6 C17 C26 O3 -62.4(3)
N2 C17 C26 N1 -126.1(2)
C16 C17 C26 N1 -4.6(3)
C6 C17 C26 N1 119.3(2)
C15 C16 C27 C28 -0.6(4)
C17 C16 C27 C28 -179.0(3)
C15 C16 C27 N1 178.2(2)
C17 C16 C27 N1 -0.2(3)
C26 N1 C27 C28 175.7(3)
C24 N1 C27 C28 2.8(4)
C26 N1 C27 C16 -3.1(3)
C24 N1 C27 C16 -175.9(3)
C16 C27 C28 C13 0.4(4)
N1 C27 C28 C13 -178.1(3)
C14 C13 C28 C27 -0.1(4)
